data_4107218
loop_
_publ_author_name
'Xiujuan Wu'
'Mi Sook Seo'
'Katherine M. Davis'
'Yong-Min Lee'
'Junying Chen'
'Kyung-Bin Cho'
'Yulia N. Pushkar'
'Wonwoo Nam'

_publ_section_title
;
 A Highly Reactive Mononuclear Non-Heme Manganese(IV)-Oxo Complex That Can
 Activate the Strong C-H Bonds of Alkanes
;
_journal_name_full 'Journal of the American Chemical Society'
_journal_page_first 20088
_journal_page_last 20091
_journal_paper_doi 10.1021/ja208523u
_journal_volume 133
_journal_year 2011
_chemical_formula_moiety 'C30 H29 F6 Mn N5 O7 S2'
_chemical_formula_sum 'C30 H29 F6 Mn N5 O7 S2'
_chemical_formula_weight 804.64
_chemical_name_common 'manganese(II) BnTPEN triflate monomethanol'
_chemical_name_systematic
; 
 ? 
;
_space_group_IT_number 2
_symmetry_cell_setting triclinic
_symmetry_space_group_name_Hall '-P 1'
_symmetry_space_group_name_H-M 'P -1'
_atom_sites_solution_hydrogens geom
_atom_sites_solution_primary direct
_atom_sites_solution_secondary difmap
_audit_creation_method SHELXL-97
_cell_angle_alpha 75.6050(10)
_cell_angle_beta 78.4760(10)
_cell_angle_gamma 70.6140(10)
_cell_formula_units_Z 2
_cell_length_a 9.4018(2)
_cell_length_b 13.7570(3)
_cell_length_c 15.2303(3)
_cell_measurement_reflns_used 9936
_cell_measurement_temperature 170(2)
_cell_measurement_theta_max 28.26
_cell_measurement_theta_min 2.32
_cell_volume 1784.99(7)
_computing_cell_refinement 'Bruker SAINT'
_computing_data_collection 'Bruker APEX2'
_computing_data_reduction 'Bruker SAINT'
_computing_molecular_graphics 'Bruker SHELXTL'
_computing_publication_material 'Bruker SHELXTL'
_computing_structure_refinement 'SHELXL-97 (Sheldrick, 2008)'
_computing_structure_solution 'SHELXS-97 (Sheldrick, 2008)'
_diffrn_ambient_temperature 170(2)
_diffrn_measured_fraction_theta_full 0.982
_diffrn_measured_fraction_theta_max 0.982
_diffrn_measurement_device_type 'Bruker APEX-II CCD'
_diffrn_measurement_method '\f and \w scans'
_diffrn_radiation_monochromator graphite
_diffrn_radiation_source 'fine-focus sealed tube'
_diffrn_radiation_type MoK\a
_diffrn_radiation_wavelength 0.71073
_diffrn_reflns_av_R_equivalents 0.0240
_diffrn_reflns_av_sigmaI/netI 0.0237
_diffrn_reflns_limit_h_max 12
_diffrn_reflns_limit_h_min -12
_diffrn_reflns_limit_k_max 18
_diffrn_reflns_limit_k_min -18
_diffrn_reflns_limit_l_max 19
_diffrn_reflns_limit_l_min -20
_diffrn_reflns_number 32021
_diffrn_reflns_theta_full 28.31
_diffrn_reflns_theta_max 28.31
_diffrn_reflns_theta_min 1.90
_exptl_absorpt_coefficient_mu 0.569
_exptl_absorpt_correction_T_max 0.8946
_exptl_absorpt_correction_T_min 0.8478
_exptl_absorpt_correction_type multi-scan
_exptl_crystal_colour colourless
_exptl_crystal_density_diffrn 1.497
_exptl_crystal_description Block
_exptl_crystal_F_000 822
_exptl_crystal_size_max 0.30
_exptl_crystal_size_mid 0.20
_exptl_crystal_size_min 0.20
_refine_diff_density_max 1.721
_refine_diff_density_min -0.612
_refine_diff_density_rms 0.074
_refine_ls_extinction_method none
_refine_ls_goodness_of_fit_ref 0.802
_refine_ls_hydrogen_treatment constr
_refine_ls_matrix_type full
_refine_ls_number_parameters 450
_refine_ls_number_reflns 8731
_refine_ls_number_restraints 0
_refine_ls_restrained_S_all 0.802
_refine_ls_R_factor_all 0.0486
_refine_ls_R_factor_gt 0.0410
_refine_ls_shift/su_max 0.001
_refine_ls_shift/su_mean 0.000
_refine_ls_structure_factor_coef Fsqd
_refine_ls_weighting_details 'calc w=1/[\s^2^(Fo^2^)+(0.1019P)^2^+1.9530P] where P=(Fo^2^+2Fc^2^)/3'
_refine_ls_weighting_scheme calc
_refine_ls_wR_factor_gt 0.1209
_refine_ls_wR_factor_ref 0.1305
_reflns_number_gt 7451
_reflns_number_total 8731
_reflns_threshold_expression >2sigma(I)
_cod_data_source_file ja208523u_si_002.cif
_cod_data_source_block Mn(BnTPEN)(OTf)~2~
_cod_original_cell_volume 1784.99(6)
_cod_database_code 4107218

loop_
_symmetry_equiv_pos_as_xyz
'x, y, z'
'-x, -y, -z'

loop_
_atom_site_label
_atom_site_type_symbol
_atom_site_fract_x
_atom_site_fract_y
_atom_site_fract_z
_atom_site_U_iso_or_equiv
_atom_site_adp_type
_atom_site_occupancy
_atom_site_symmetry_multiplicity
_atom_site_calc_flag
_atom_site_refinement_flags
Mn1 Mn 0.88019(3) 0.727098(19) 0.742136(17) 0.01942(9) Uani 1 1 d .
S1 S 1.18983(5) 0.62660(4) 0.84274(4) 0.03153(12) Uani 1 1 d .
S2 S 0.69441(5) 0.80713(4) 0.37951(3) 0.02697(11) Uani 1 1 d .
F1 F 1.1016(2) 0.56608(17) 1.01526(11) 0.0670(5) Uani 1 1 d .
F2 F 1.3388(2) 0.55490(17) 0.98397(13) 0.0693(5) Uani 1 1 d .
F3 F 1.1727(2) 0.70528(17) 0.98497(12) 0.0644(5) Uani 1 1 d .
F4 F 0.78056(19) 0.71379(13) 0.23830(12) 0.0545(4) Uani 1 1 d .
F5 F 0.83662(19) 0.85759(15) 0.21690(10) 0.0551(4) Uani 1 1 d .
F6 F 0.60630(18) 0.86173(13) 0.21661(10) 0.0489(4) Uani 1 1 d .
O1 O 1.03389(17) 0.69527(14) 0.83750(10) 0.0378(4) Uani 1 1 d .
O2 O 1.2125(2) 0.52268(15) 0.83047(15) 0.0518(5) Uani 1 1 d .
O3 O 1.30087(19) 0.67770(15) 0.79541(12) 0.0446(4) Uani 1 1 d .
O4 O 0.84047(19) 0.75244(13) 0.40958(12) 0.0402(4) Uani 1 1 d .
O5 O 0.6414(2) 0.91683(13) 0.38345(12) 0.0445(4) Uani 1 1 d .
O6 O 0.5835(2) 0.75111(17) 0.41176(12) 0.0496(4) Uani 1 1 d .
N2 N 0.81577(17) 0.59328(12) 0.70961(10) 0.0220(3) Uani 1 1 d .
N1 N 0.66030(17) 0.82065(12) 0.67923(10) 0.0230(3) Uani 1 1 d .
N4 N 0.90653(19) 0.88551(12) 0.67885(11) 0.0262(3) Uani 1 1 d .
N3 N 0.69976(19) 0.75078(13) 0.86217(11) 0.0273(3) Uani 1 1 d .
N5 N 1.07215(18) 0.65850(12) 0.63661(11) 0.0245(3) Uani 1 1 d .
C27 C 1.1834(2) 0.69987(16) 0.59072(14) 0.0295(4) Uani 1 1 d .
H27 H 1.1839 0.7646 0.6021 0.035 Uiso 1 1 calc R
C26 C 1.2963(2) 0.65357(18) 0.52830(15) 0.0342(4) Uani 1 1 d .
H26 H 1.3734 0.6850 0.4977 0.041 Uiso 1 1 calc R
C25 C 1.2942(3) 0.55939(18) 0.51128(15) 0.0358(5) Uani 1 1 d .
H25 H 1.3698 0.5256 0.4679 0.043 Uiso 1 1 calc R
C24 C 1.1815(2) 0.51535(16) 0.55797(15) 0.0320(4) Uani 1 1 d .
H24 H 1.1783 0.4510 0.5473 0.038 Uiso 1 1 calc R
C23 C 1.0729(2) 0.56697(14) 0.62080(12) 0.0238(3) Uani 1 1 d .
C22 C 0.9573(2) 0.51658(14) 0.67890(13) 0.0264(4) Uani 1 1 d .
H22A H 0.9329 0.4741 0.6435 0.032 Uiso 1 1 calc R
H22B H 1.0020 0.4684 0.7331 0.032 Uiso 1 1 calc R
C2 C 0.7261(2) 0.64899(15) 0.63196(12) 0.0251(4) Uani 1 1 d .
H2A H 0.6814 0.6003 0.6169 0.030 Uiso 1 1 calc R
H2B H 0.7948 0.6703 0.5776 0.030 Uiso 1 1 calc R
C1 C 0.5998(2) 0.74562(15) 0.65403(14) 0.0273(4) Uani 1 1 d .
H1A H 0.5448 0.7811 0.6002 0.033 Uiso 1 1 calc R
H1B H 0.5266 0.7238 0.7053 0.033 Uiso 1 1 calc R
C16 C 0.7022(2) 0.89584(15) 0.59846(13) 0.0270(4) Uani 1 1 d .
H16A H 0.6092 0.9508 0.5787 0.032 Uiso 1 1 calc R
H16B H 0.7530 0.8586 0.5475 0.032 Uiso 1 1 calc R
C17 C 0.8077(2) 0.94649(14) 0.62043(13) 0.0255(4) Uani 1 1 d .
C18 C 0.8062(3) 1.04945(16) 0.58022(16) 0.0360(5) Uani 1 1 d .
H18 H 0.7325 1.0926 0.5411 0.043 Uiso 1 1 calc R
C19 C 0.9134(3) 1.08769(17) 0.59819(17) 0.0421(5) Uani 1 1 d .
H19 H 0.9154 1.1574 0.5708 0.051 Uiso 1 1 calc R
C20 C 1.0177(3) 1.02400(18) 0.65614(17) 0.0392(5) Uani 1 1 d .
H20 H 1.0939 1.0485 0.6682 0.047 Uiso 1 1 calc R
C21 C 1.0096(3) 0.92450(16) 0.69621(16) 0.0324(4) Uani 1 1 d .
H21 H 1.0794 0.8815 0.7378 0.039 Uiso 1 1 calc R
C10 C 0.5515(2) 0.87731(16) 0.74720(14) 0.0303(4) Uani 1 1 d .
H10A H 0.4470 0.8939 0.7326 0.036 Uiso 1 1 calc R
H10B H 0.5716 0.9446 0.7433 0.036 Uiso 1 1 calc R
C11 C 0.5619(2) 0.81440(16) 0.84322(14) 0.0289(4) Uani 1 1 d .
C12 C 0.4364(3) 0.8268(2) 0.90972(17) 0.0440(6) Uani 1 1 d .
H12 H 0.3393 0.8715 0.8948 0.053 Uiso 1 1 calc R
C13 C 0.4555(3) 0.7725(3) 0.99866(18) 0.0523(7) Uani 1 1 d .
H13 H 0.3711 0.7793 1.0453 0.063 Uiso 1 1 calc R
C14 C 0.5972(3) 0.7089(2) 1.01898(16) 0.0462(6) Uani 1 1 d .
H14 H 0.6126 0.6727 1.0798 0.055 Uiso 1 1 calc R
C15 C 0.7165(3) 0.69899(18) 0.94883(14) 0.0357(5) Uani 1 1 d .
H15 H 0.8140 0.6539 0.9622 0.043 Uiso 1 1 calc R
C3 C 0.7293(2) 0.53779(14) 0.78833(12) 0.0247(4) Uani 1 1 d .
H3A H 0.6310 0.5888 0.8055 0.030 Uiso 1 1 calc R
H3B H 0.7873 0.5143 0.8413 0.030 Uiso 1 1 calc R
C4 C 0.6980(2) 0.44373(15) 0.77069(12) 0.0250(4) Uani 1 1 d .
C9 C 0.8028(2) 0.34386(16) 0.78781(14) 0.0306(4) Uani 1 1 d .
H9 H 0.8920 0.3343 0.8132 0.037 Uiso 1 1 calc R
C8 C 0.7769(3) 0.25841(17) 0.76783(16) 0.0366(5) Uani 1 1 d .
H8 H 0.8493 0.1909 0.7788 0.044 Uiso 1 1 calc R
C7 C 0.6462(3) 0.27119(18) 0.73211(16) 0.0380(5) Uani 1 1 d .
H7 H 0.6291 0.2128 0.7181 0.046 Uiso 1 1 calc R
C6 C 0.5408(3) 0.36927(19) 0.71694(16) 0.0373(5) Uani 1 1 d .
H6 H 0.4503 0.3781 0.6931 0.045 Uiso 1 1 calc R
C5 C 0.5662(2) 0.45493(17) 0.73625(15) 0.0310(4) Uani 1 1 d .
H5 H 0.4927 0.5220 0.7258 0.037 Uiso 1 1 calc R
C28 C 1.2022(3) 0.6126(2) 0.96318(17) 0.0459(6) Uani 1 1 d .
C29 C 0.7310(2) 0.81038(18) 0.25680(15) 0.0340(4) Uani 1 1 d .
O7 O 0.0796(7) -0.0149(6) 0.0160(5) 0.192(2) Uiso 1 1 d .
C30 C 0.1304(11) 0.0615(8) 0.0384(7) 0.171(3) Uiso 1 1 d .

loop_
_atom_site_aniso_label
_atom_site_aniso_U_11
_atom_site_aniso_U_22
_atom_site_aniso_U_33
_atom_site_aniso_U_23
_atom_site_aniso_U_13
_atom_site_aniso_U_12
Mn1 0.01967(14) 0.01853(14) 0.01919(14) -0.00402(10) -0.00188(10) -0.00467(10)
S1 0.0228(2) 0.0376(3) 0.0306(3) -0.0005(2) -0.00600(18) -0.00742(19)
S2 0.0272(2) 0.0283(2) 0.0257(2) -0.00362(17) -0.00264(17) -0.01038(18)
F1 0.0565(10) 0.1029(14) 0.0377(8) 0.0233(8) -0.0144(7) -0.0408(10)
F2 0.0442(9) 0.0939(14) 0.0609(10) 0.0181(9) -0.0335(8) -0.0178(9)
F3 0.0690(11) 0.0903(13) 0.0445(9) -0.0194(9) -0.0153(8) -0.0286(10)
F4 0.0567(9) 0.0563(9) 0.0555(9) -0.0335(8) 0.0017(7) -0.0122(7)
F5 0.0572(9) 0.0854(12) 0.0342(7) -0.0043(7) 0.0037(7) -0.0473(9)
F6 0.0470(8) 0.0641(9) 0.0383(7) -0.0054(7) -0.0172(6) -0.0168(7)
O1 0.0271(7) 0.0532(9) 0.0282(7) -0.0103(7) -0.0087(6) -0.0009(7)
O2 0.0440(10) 0.0424(10) 0.0674(13) -0.0110(9) -0.0079(9) -0.0101(8)
O3 0.0357(8) 0.0522(10) 0.0429(9) -0.0019(8) 0.0013(7) -0.0184(8)
O4 0.0355(8) 0.0414(9) 0.0384(9) -0.0005(7) -0.0112(7) -0.0061(7)
O5 0.0558(10) 0.0313(8) 0.0433(9) -0.0125(7) -0.0137(8) -0.0011(7)
O6 0.0491(10) 0.0683(12) 0.0402(9) -0.0062(8) 0.0055(8) -0.0388(9)
N2 0.0251(7) 0.0211(7) 0.0196(7) -0.0035(5) 0.0015(6) -0.0096(6)
N1 0.0221(7) 0.0238(7) 0.0214(7) -0.0030(6) -0.0021(6) -0.0059(6)
N4 0.0291(8) 0.0219(7) 0.0285(8) -0.0059(6) -0.0037(6) -0.0083(6)
N3 0.0278(8) 0.0279(8) 0.0223(8) -0.0044(6) 0.0003(6) -0.0057(6)
N5 0.0250(7) 0.0233(7) 0.0241(7) -0.0049(6) 0.0026(6) -0.0089(6)
C27 0.0311(10) 0.0270(9) 0.0312(10) -0.0055(7) 0.0027(8) -0.0136(8)
C26 0.0306(10) 0.0375(11) 0.0324(10) -0.0051(8) 0.0069(8) -0.0151(8)
C25 0.0321(10) 0.0371(11) 0.0339(11) -0.0132(9) 0.0102(8) -0.0084(9)
C24 0.0329(10) 0.0283(9) 0.0327(10) -0.0116(8) 0.0063(8) -0.0083(8)
C23 0.0258(9) 0.0220(8) 0.0223(8) -0.0047(6) 0.0004(7) -0.0072(7)
C22 0.0289(9) 0.0217(8) 0.0272(9) -0.0064(7) 0.0051(7) -0.0096(7)
C2 0.0297(9) 0.0286(9) 0.0200(8) -0.0040(7) -0.0028(7) -0.0136(7)
C1 0.0243(9) 0.0314(9) 0.0277(9) -0.0015(7) -0.0059(7) -0.0118(7)
C16 0.0309(9) 0.0263(9) 0.0213(8) 0.0010(7) -0.0059(7) -0.0079(7)
C17 0.0289(9) 0.0216(8) 0.0231(8) -0.0040(7) -0.0005(7) -0.0059(7)
C18 0.0472(12) 0.0230(9) 0.0341(11) 0.0000(8) -0.0067(9) -0.0090(8)
C19 0.0605(15) 0.0249(10) 0.0427(13) -0.0024(9) -0.0044(11) -0.0194(10)
C20 0.0464(13) 0.0331(11) 0.0462(13) -0.0116(9) -0.0033(10) -0.0208(10)
C21 0.0362(11) 0.0281(9) 0.0380(11) -0.0081(8) -0.0074(8) -0.0133(8)
C10 0.0242(9) 0.0296(9) 0.0297(10) -0.0055(8) -0.0013(7) 0.0003(7)
C11 0.0259(9) 0.0315(9) 0.0271(9) -0.0092(8) 0.0013(7) -0.0058(7)
C12 0.0302(11) 0.0576(15) 0.0366(12) -0.0127(11) 0.0061(9) -0.0065(10)
C13 0.0422(13) 0.0761(19) 0.0326(12) -0.0144(12) 0.0156(10) -0.0191(13)
C14 0.0551(15) 0.0551(14) 0.0230(10) -0.0019(10) 0.0035(10) -0.0183(12)
C15 0.0385(11) 0.0394(11) 0.0234(9) -0.0019(8) -0.0028(8) -0.0079(9)
C3 0.0299(9) 0.0249(8) 0.0200(8) -0.0037(7) 0.0021(7) -0.0127(7)
C4 0.0282(9) 0.0270(9) 0.0206(8) -0.0044(7) 0.0045(7) -0.0140(7)
C9 0.0316(10) 0.0286(9) 0.0317(10) -0.0016(8) -0.0015(8) -0.0136(8)
C8 0.0384(11) 0.0281(10) 0.0417(12) -0.0072(9) 0.0054(9) -0.0138(8)
C7 0.0437(12) 0.0381(11) 0.0399(12) -0.0144(9) 0.0083(9) -0.0252(10)
C6 0.0337(11) 0.0459(12) 0.0393(12) -0.0091(9) 0.0006(9) -0.0233(9)
C5 0.0260(9) 0.0323(10) 0.0349(10) -0.0061(8) 0.0039(8) -0.0139(8)
C28 0.0367(12) 0.0644(16) 0.0350(12) 0.0073(11) -0.0163(9) -0.0189(11)
C29 0.0315(10) 0.0422(11) 0.0318(10) -0.0079(9) -0.0018(8) -0.0165(9)

loop_
_atom_type_symbol
_atom_type_description
_atom_type_scat_dispersion_real
_atom_type_scat_dispersion_imag
_atom_type_scat_source
C C 0.0033 0.0016 'International Tables Vol C Tables 4.2.6.8 and 6.1.1.4'
H H 0.0000 0.0000 'International Tables Vol C Tables 4.2.6.8 and 6.1.1.4'
N N 0.0061 0.0033 'International Tables Vol C Tables 4.2.6.8 and 6.1.1.4'
O O 0.0106 0.0060 'International Tables Vol C Tables 4.2.6.8 and 6.1.1.4'
F F 0.0171 0.0103 'International Tables Vol C Tables 4.2.6.8 and 6.1.1.4'
S S 0.1246 0.1234 'International Tables Vol C Tables 4.2.6.8 and 6.1.1.4'
Mn Mn 0.3368 0.7283 'International Tables Vol C Tables 4.2.6.8 and 6.1.1.4'

loop_
_geom_angle_atom_site_label_1
_geom_angle_atom_site_label_2
_geom_angle_atom_site_label_3
_geom_angle
_geom_angle_site_symmetry_3
O1 Mn1 N4 93.66(7) .
O1 Mn1 N3 84.95(6) .
N4 Mn1 N3 105.62(6) .
O1 Mn1 N5 91.59(6) .
N4 Mn1 N5 88.92(6) .
N3 Mn1 N5 165.22(6) .
O1 Mn1 N1 153.03(6) .
N4 Mn1 N1 74.68(6) .
N3 Mn1 N1 75.30(6) .
N5 Mn1 N1 112.00(6) .
O1 Mn1 N2 120.96(6) .
N4 Mn1 N2 141.35(6) .
N3 Mn1 N2 94.86(6) .
N5 Mn1 N2 74.61(5) .
N1 Mn1 N2 79.51(6) .
O3 S1 O2 117.46(12) .
O3 S1 O1 112.90(11) .
O2 S1 O1 114.01(11) .
O3 S1 C28 104.60(12) .
O2 S1 C28 105.21(13) .
O1 S1 C28 100.23(11) .
O4 S2 O6 114.63(12) .
O4 S2 O5 114.35(11) .
O6 S2 O5 115.77(12) .
O4 S2 C29 103.48(10) .
O6 S2 C29 103.87(10) .
O5 S2 C29 102.38(11) .
S1 O1 Mn1 132.17(10) .
C22 N2 C2 110.24(15) .
C22 N2 C3 109.05(14) .
C2 N2 C3 112.90(14) .
C22 N2 Mn1 107.78(11) .
C2 N2 Mn1 102.10(10) .
C3 N2 Mn1 114.51(11) .
C10 N1 C16 110.39(15) .
C10 N1 C1 111.29(15) .
C16 N1 C1 112.02(15) .
C10 N1 Mn1 108.42(12) .
C16 N1 Mn1 106.22(11) .
C1 N1 Mn1 108.30(11) .
C17 N4 C21 118.64(17) .
C17 N4 Mn1 115.87(12) .
C21 N4 Mn1 125.47(14) .
C11 N3 C15 118.71(18) .
C11 N3 Mn1 116.10(13) .
C15 N3 Mn1 124.88(14) .
C23 N5 C27 117.92(16) .
C23 N5 Mn1 115.31(12) .
C27 N5 Mn1 126.76(13) .
N5 C27 C26 123.52(19) .
N5 C27 H27 118.2 .
C26 C27 H27 118.2 .
C27 C26 C25 117.98(18) .
C27 C26 H26 121.0 .
C25 C26 H26 121.0 .
C24 C25 C26 119.42(19) .
C24 C25 H25 120.3 .
C26 C25 H25 120.3 .
C25 C24 C23 118.71(19) .
C25 C24 H24 120.6 .
C23 C24 H24 120.6 .
N5 C23 C24 122.43(17) .
N5 C23 C22 117.34(16) .
C24 C23 C22 120.09(17) .
N2 C22 C23 113.15(15) .
N2 C22 H22A 108.9 .
C23 C22 H22A 108.9 .
N2 C22 H22B 108.9 .
C23 C22 H22B 108.9 .
H22A C22 H22B 107.8 .
N2 C2 C1 111.97(15) .
N2 C2 H2A 109.2 .
C1 C2 H2A 109.2 .
N2 C2 H2B 109.2 .
C1 C2 H2B 109.2 .
H2A C2 H2B 107.9 .
N1 C1 C2 111.58(15) .
N1 C1 H1A 109.3 .
C2 C1 H1A 109.3 .
N1 C1 H1B 109.3 .
C2 C1 H1B 109.3 .
H1A C1 H1B 108.0 .
N1 C16 C17 110.62(15) .
N1 C16 H16A 109.5 .
C17 C16 H16A 109.5 .
N1 C16 H16B 109.5 .
C17 C16 H16B 109.5 .
H16A C16 H16B 108.1 .
N4 C17 C18 121.63(19) .
N4 C17 C16 116.20(16) .
C18 C17 C16 122.13(18) .
C19 C18 C17 118.8(2) .
C19 C18 H18 120.6 .
C17 C18 H18 120.6 .
C20 C19 C18 119.5(2) .
C20 C19 H19 120.3 .
C18 C19 H19 120.3 .
C21 C20 C19 118.8(2) .
C21 C20 H20 120.6 .
C19 C20 H20 120.6 .
N4 C21 C20 122.5(2) .
N4 C21 H21 118.7 .
C20 C21 H21 118.7 .
N1 C10 C11 112.22(16) .
N1 C10 H10A 109.2 .
C11 C10 H10A 109.2 .
N1 C10 H10B 109.2 .
C11 C10 H10B 109.2 .
H10A C10 H10B 107.9 .
N3 C11 C12 122.0(2) .
N3 C11 C10 116.77(16) .
C12 C11 C10 121.17(19) .
C11 C12 C13 118.5(2) .
C11 C12 H12 120.7 .
C13 C12 H12 120.7 .
C14 C13 C12 119.8(2) .
C14 C13 H13 120.1 .
C12 C13 H13 120.1 .
C13 C14 C15 118.4(2) .
C13 C14 H14 120.8 .
C15 C14 H14 120.8 .
N3 C15 C14 122.6(2) .
N3 C15 H15 118.7 .
C14 C15 H15 118.7 .
N2 C3 C4 115.22(15) .
N2 C3 H3A 108.5 .
C4 C3 H3A 108.5 .
N2 C3 H3B 108.5 .
C4 C3 H3B 108.5 .
H3A C3 H3B 107.5 .
C5 C4 C9 118.71(18) .
C5 C4 C3 120.91(18) .
C9 C4 C3 120.38(18) .
C8 C9 C4 120.3(2) .
C8 C9 H9 119.9 .
C4 C9 H9 119.9 .
C7 C8 C9 120.3(2) .
C7 C8 H8 119.8 .
C9 C8 H8 119.8 .
C6 C7 C8 119.7(2) .
C6 C7 H7 120.2 .
C8 C7 H7 120.2 .
C7 C6 C5 120.3(2) .
C7 C6 H6 119.8 .
C5 C6 H6 119.8 .
C6 C5 C4 120.7(2) .
C6 C5 H5 119.7 .
C4 C5 H5 119.7 .
F2 C28 F3 108.1(2) .
F2 C28 F1 107.9(2) .
F3 C28 F1 107.8(2) .
F2 C28 S1 111.3(2) .
F3 C28 S1 111.19(17) .
F1 C28 S1 110.38(18) .
F5 C29 F6 107.70(19) .
F5 C29 F4 107.15(19) .
F6 C29 F4 107.16(18) .
F5 C29 S2 111.14(15) .
F6 C29 S2 111.68(15) .
F4 C29 S2 111.77(16) .
C30 O7 O7 121.2(9) 2

loop_
_geom_bond_atom_site_label_1
_geom_bond_atom_site_label_2
_geom_bond_distance
_geom_bond_site_symmetry_2
Mn1 O1 2.1195(15) .
Mn1 N4 2.2267(16) .
Mn1 N3 2.2396(16) .
Mn1 N5 2.2793(16) .
Mn1 N1 2.2935(16) .
Mn1 N2 2.3054(15) .
S1 O3 1.4277(17) .
S1 O2 1.428(2) .
S1 O1 1.4622(16) .
S1 C28 1.819(3) .
S2 O4 1.4337(17) .
S2 O6 1.4361(17) .
S2 O5 1.4364(17) .
S2 C29 1.824(2) .
F1 C28 1.335(3) .
F2 C28 1.320(3) .
F3 C28 1.323(4) .
F4 C29 1.336(3) .
F5 C29 1.330(2) .
F6 C29 1.330(3) .
N2 C22 1.472(2) .
N2 C2 1.488(2) .
N2 C3 1.499(2) .
N1 C10 1.475(2) .
N1 C16 1.477(2) .
N1 C1 1.487(2) .
N4 C17 1.342(3) .
N4 C21 1.347(3) .
N3 C11 1.341(3) .
N3 C15 1.347(3) .
N5 C23 1.337(2) .
N5 C27 1.346(2) .
C27 C26 1.373(3) .
C27 H27 0.9500 .
C26 C25 1.390(3) .
C26 H26 0.9500 .
C25 C24 1.381(3) .
C25 H25 0.9500 .
C24 C23 1.389(3) .
C24 H24 0.9500 .
C23 C22 1.502(2) .
C22 H22A 0.9900 .
C22 H22B 0.9900 .
C2 C1 1.518(3) .
C2 H2A 0.9900 .
C2 H2B 0.9900 .
C1 H1A 0.9900 .
C1 H1B 0.9900 .
C16 C17 1.512(3) .
C16 H16A 0.9900 .
C16 H16B 0.9900 .
C17 C18 1.393(3) .
C18 C19 1.379(3) .
C18 H18 0.9500 .
C19 C20 1.378(4) .
C19 H19 0.9500 .
C20 C21 1.374(3) .
C20 H20 0.9500 .
C21 H21 0.9500 .
C10 C11 1.506(3) .
C10 H10A 0.9900 .
C10 H10B 0.9900 .
C11 C12 1.387(3) .
C12 C13 1.389(4) .
C12 H12 0.9500 .
C13 C14 1.375(4) .
C13 H13 0.9500 .
C14 C15 1.382(3) .
C14 H14 0.9500 .
C15 H15 0.9500 .
C3 C4 1.513(3) .
C3 H3A 0.9900 .
C3 H3B 0.9900 .
C4 C5 1.388(3) .
C4 C9 1.397(3) .
C9 C8 1.390(3) .
C9 H9 0.9500 .
C8 C7 1.383(4) .
C8 H8 0.9500 .
C7 C6 1.380(4) .
C7 H7 0.9500 .
C6 C5 1.386(3) .
C6 H6 0.9500 .
C5 H5 0.9500 .
O7 C30 1.423(10) .
O7 O7 1.560(12) 2
